data_7206132
loop_
_publ_author_name
'Grobelny, Pawel'
'Mukherjee, Arijit'
'Desiraju, Gautam R.'

_publ_section_title
;
 Drug-drug co-crystals: Temperature-dependent proton mobility in the
 molecular complex of isoniazid with 4-aminosalicylic acid
;
_journal_issue 13
_journal_name_full CrystEngComm
_journal_page_first 4358
_journal_paper_doi 10.1039/c0ce00842g
_journal_volume 13
_journal_year 2011
_chemical_compound_source 'see text'
_chemical_formula_moiety 'C7 H7 N O3, C6 H7 N3 O'
_chemical_formula_sum 'C13 H14 N4 O4'
_chemical_formula_weight 290.28
_chemical_name_common 'Isoniazid:4-aminosalicylic acid co-crystal'
_chemical_name_systematic ?
_space_group_IT_number 33
_symmetry_cell_setting orthorhombic
_symmetry_Int_Tables_number 33
_symmetry_space_group_name_Hall 'P 2c -2n'
_symmetry_space_group_name_H-M 'P n a 21'
_atom_sites_solution_hydrogens geom
_atom_sites_solution_primary direct
_atom_sites_solution_secondary difmap
_cell_angle_alpha 90
_cell_angle_beta 90
_cell_angle_gamma 90
_cell_formula_units_Z 8
_cell_length_a 21.926(10)
_cell_length_b 16.514(8)
_cell_length_c 7.310(3)
_cell_measurement_reflns_used 6328
_cell_measurement_temperature 240(2)
_cell_measurement_theta_max 27.5
_cell_measurement_theta_min 1.9
_cell_volume 2647(2)
_computing_publication_material 'PLATON (Spek, 2003)'
_diffrn_ambient_temperature 240
_diffrn_detector CCD
_diffrn_detector_area_resol_mean 13.6612
_diffrn_measured_fraction_theta_full 0.999
_diffrn_measured_fraction_theta_max 0.999
_diffrn_measurement_details
;
scan:
Number of images: 180
Slice: -60.0000 - 120.0000
Image width: 1.0000
Exp time: 16.0000
Rotation axis: Omega
Omega: 0.0000
Chi: 54.0000
Phi: 0.0000
XTD: 49.3989
2theta: 29.5608
scan:
Number of images: 180
Slice: -60.0000 - 120.0000
Image width: 1.0000
Exp time: 16.0000
Rotation axis: Omega
Omega: 0.0000
Chi: 54.0000
Phi: 120.0000
XTD: 49.3989
2theta: 29.5608
scan:
Number of images: 180
Slice: -60.0000 - 120.0000
Image width: 1.0000
Exp time: 16.0000
Rotation axis: Omega
Omega: 0.0000
Chi: 54.0000
Phi: 240.0000
XTD: 49.3989
2theta: 29.5608

;
_diffrn_measurement_device
;
XtaLABmini: Fixed Chi 2 circle
;
_diffrn_measurement_device_type
;
Rigaku Mercury375R (2x2 bin mode)
;
_diffrn_measurement_method 'profile data from \w-scans'
_diffrn_measurement_specimen_support Fiber
_diffrn_orient_matrix_type d*Trek
_diffrn_orient_matrix_UB_11 0.014928
_diffrn_orient_matrix_UB_12 -0.134957
_diffrn_orient_matrix_UB_13 0.016743
_diffrn_orient_matrix_UB_21 0.060121
_diffrn_orient_matrix_UB_22 0.006913
_diffrn_orient_matrix_UB_23 0.002121
_diffrn_orient_matrix_UB_31 -0.002213
_diffrn_orient_matrix_UB_32 0.005367
_diffrn_orient_matrix_UB_33 0.045237
_diffrn_radiation_monochromator 'Graphite Monochromator'
_diffrn_radiation_probe x-ray
_diffrn_radiation_type MoK\a
_diffrn_radiation_wavelength 0.71075
_diffrn_reflns_av_R_equivalents 0.0522
_diffrn_reflns_av_sigmaI/netI 0.0240
_diffrn_reflns_limit_h_max 28
_diffrn_reflns_limit_h_min -28
_diffrn_reflns_limit_k_max 21
_diffrn_reflns_limit_k_min -21
_diffrn_reflns_limit_l_max 9
_diffrn_reflns_limit_l_min -9
_diffrn_reflns_number 27304
_diffrn_reflns_theta_full 27.49
_diffrn_reflns_theta_max 27.49
_diffrn_reflns_theta_min 1.54
_diffrn_source 'Sealed Tube'
_diffrn_source_current 12.0
_diffrn_source_power 0.6
_diffrn_source_voltage 50.0
_exptl_absorpt_coefficient_mu 0.111
_exptl_absorpt_correction_T_max 1.000
_exptl_absorpt_correction_T_min 0.791
_exptl_absorpt_correction_type multi-scan
_exptl_absorpt_process_details 'Jacobson, R. (1998) Private communication'
_exptl_crystal_colour Yellow
_exptl_crystal_density_diffrn 1.457
_exptl_crystal_density_method 'Not Measured'
_exptl_crystal_description Block
_exptl_crystal_F_000 1216
_exptl_crystal_size_max 0.40
_exptl_crystal_size_mid 0.30
_exptl_crystal_size_min 0.15
_refine_ls_extinction_method none
_refine_ls_goodness_of_fit_ref 1.160
_refine_ls_hydrogen_treatment refall
_refine_ls_matrix_type full
_refine_ls_number_parameters 492
_refine_ls_number_reflns 3277
_refine_ls_number_restraints 1
_refine_ls_restrained_S_all 1.160
_refine_ls_R_factor_all 0.0498
_refine_ls_R_factor_gt 0.0440
_refine_ls_shift/su_max 0.002
_refine_ls_shift/su_mean 0.000
_refine_ls_structure_factor_coef Fsqd
_refine_ls_weighting_details 'calc w=1/[\s^2^(Fo^2^)+(0.0750P)^2^+0.2991P] where P=(Fo^2^+2Fc^2^)/3'
_refine_ls_weighting_scheme calc
_refine_ls_wR_factor_gt 0.1196
_refine_ls_wR_factor_ref 0.1305
_reflns_number_gt 3060
_reflns_number_total 3277
_reflns_threshold_expression >2\s(I)
_cod_data_source_file c0ce00842g.txt
_cod_data_source_block datam8
_cod_depositor_comments
;
The following automatic conversions were performed:

'_symmetry_cell_setting' value 'Orthorhombic' changed to
'orthorhombic' according to
/home/saulius/struct/CIF-dictionaries/cif_core.dic dictionary named
'cif_core.dic' version 2.4.1 from
2010-06-29.

'_exptl_absorpt_correction_type' value 'Multi-scan'
changed to 'multi-scan' according to
/home/saulius/struct/CIF-dictionaries/cif_core.dic dictionary named
'cif_core.dic' version 2.4.1 from 2010-06-29.

Automatic conversion script
Id: cif_fix_values 1715 2011-07-08 13:25:40Z adriana 
;
_cod_database_code 7206132

loop_
_symmetry_equiv_pos_site_id
_symmetry_equiv_pos_as_xyz
1 x,y,z
2 -x,-y,1/2+z
3 1/2-x,1/2+y,1/2+z
4 1/2+x,1/2-y,z

loop_
_atom_site_aniso_label
_atom_site_aniso_U_11
_atom_site_aniso_U_22
_atom_site_aniso_U_33
_atom_site_aniso_U_23
_atom_site_aniso_U_13
_atom_site_aniso_U_12
O3 0.0359(10) 0.0358(10) 0.091(2) -0.0076(12) -0.0056(12) -0.0051(8)
O4 0.0314(9) 0.0356(10) 0.0865(18) 0.0006(12) -0.0051(12) 0.0006(8)
O5 0.0292(9) 0.0422(11) 0.0669(14) -0.0022(11) -0.0080(10) -0.0063(8)
N7 0.0487(15) 0.0325(12) 0.073(2) 0.0002(14) -0.0086(16) 0.0006(11)
C13 0.0287(11) 0.0324(12) 0.0384(13) -0.0016(12) 0.0009(11) -0.0034(10)
C14 0.0273(12) 0.0408(14) 0.0356(13) -0.0018(12) 0.0015(11) -0.0063(10)
C15 0.0257(11) 0.0390(14) 0.0427(16) 0.0018(12) 0.0000(11) -0.0010(10)
C16 0.0359(13) 0.0365(13) 0.0358(14) 0.0007(12) 0.0015(12) 0.0006(10)
C17 0.0312(12) 0.0367(14) 0.0417(15) -0.0024(13) -0.0012(12) -0.0063(10)
C18 0.0258(12) 0.0395(13) 0.0376(15) -0.0013(12) -0.0015(11) -0.0023(10)
C19 0.0337(13) 0.0354(13) 0.0499(16) -0.0007(14) -0.0001(13) -0.0024(10)
O6 0.0409(11) 0.0351(10) 0.0830(18) -0.0002(11) 0.0070(12) -0.0098(8)
O7 0.0395(11) 0.0282(9) 0.0863(18) 0.0035(12) 0.0116(13) 0.0030(7)
O8 0.0271(9) 0.0527(13) 0.0722(16) 0.0068(12) 0.0030(10) -0.0057(9)
N8 0.0492(16) 0.0367(13) 0.0654(18) -0.0043(14) 0.0038(15) 0.0129(12)
C20 0.0261(11) 0.0361(13) 0.0381(13) -0.0015(12) -0.0014(10) 0.0006(10)
C21 0.0277(12) 0.0434(14) 0.0383(15) 0.0019(12) -0.0030(11) -0.0033(10)
C22 0.0280(12) 0.0468(16) 0.0423(15) 0.0002(13) 0.0017(12) 0.0087(11)
C23 0.0384(14) 0.0371(13) 0.0355(13) -0.0005(12) -0.0009(12) 0.0081(11)
C24 0.0319(13) 0.0335(14) 0.0451(17) 0.0000(13) 0.0023(12) 0.0004(10)
C25 0.0286(12) 0.0335(13) 0.0411(16) -0.0023(12) 0.0018(11) 0.0000(10)
C26 0.0353(14) 0.0335(13) 0.0487(16) -0.0029(13) 0.0006(13) -0.0040(10)
O1 0.0324(10) 0.0438(11) 0.0831(18) 0.0081(13) 0.0073(12) 0.0072(8)
N1 0.0357(12) 0.0365(12) 0.0502(14) 0.0016(12) 0.0023(11) -0.0012(9)
N2 0.0303(12) 0.0345(12) 0.087(2) 0.0026(15) 0.0077(15) 0.0020(9)
N3 0.0430(14) 0.0325(13) 0.108(3) 0.0050(18) 0.007(2) -0.0020(10)
C1 0.0346(13) 0.0414(15) 0.0490(17) 0.0039(14) -0.0031(12) 0.0018(12)
C2 0.0285(12) 0.0401(16) 0.0436(17) 0.0007(13) -0.0024(12) -0.0011(11)
C3 0.0284(12) 0.0365(13) 0.0333(12) 0.0015(12) 0.0038(10) -0.0005(9)
C4 0.0278(12) 0.0456(15) 0.0442(15) -0.0004(13) 0.0009(12) 0.0015(11)
C5 0.0313(13) 0.0407(14) 0.0528(18) -0.0022(14) -0.0019(12) -0.0053(11)
C6 0.0306(12) 0.0386(14) 0.0455(16) 0.0039(14) 0.0067(12) 0.0045(10)
O2 0.0317(10) 0.0409(11) 0.0892(18) 0.0040(13) -0.0042(12) -0.0093(8)
N4 0.0370(12) 0.0321(11) 0.0506(14) 0.0022(12) -0.0070(12) -0.0031(9)
N5 0.0358(12) 0.0278(11) 0.0653(18) -0.0011(13) -0.0055(13) -0.0037(9)
N6 0.0515(16) 0.0287(12) 0.075(2) 0.0013(14) -0.0051(17) -0.0030(10)
C7 0.0298(13) 0.0371(14) 0.0494(16) 0.0049(13) 0.0025(12) -0.0042(11)
C8 0.0302(13) 0.0358(15) 0.0377(16) -0.0005(12) -0.0006(11) -0.0004(11)
C9 0.0284(12) 0.0323(12) 0.0373(13) -0.0014(12) -0.0044(11) -0.0044(9)
C10 0.0256(11) 0.0396(14) 0.0418(15) -0.0006(12) -0.0008(11) -0.0026(10)
C11 0.0313(13) 0.0366(14) 0.0508(16) -0.0029(13) -0.0029(12) 0.0018(11)
C12 0.0343(13) 0.0317(12) 0.0419(14) 0.0005(12) -0.0027(12) -0.0022(10)

loop_
_atom_site_label
_atom_site_type_symbol
_atom_site_thermal_displace_type
_atom_site_fract_x
_atom_site_fract_y
_atom_site_fract_z
_atom_site_occupancy
_atom_site_U_iso_or_equiv
_atom_site_calc_flag
_atom_site_refinement_flags
O3 O Uani 0.42376(10) 0.00397(12) 0.3898(5) 1.000 0.0542(8) . .
O4 O Uani 0.52045(9) 0.03779(12) 0.4471(5) 1.000 0.0512(7) . .
O5 O Uani 0.34695(9) 0.11807(13) 0.3121(5) 1.000 0.0461(7) . .
N7 N Uani 0.40860(14) 0.39074(16) 0.4169(5) 1.000 0.0514(9) . .
C13 C Uani 0.44870(12) 0.14244(16) 0.4226(4) 1.000 0.0332(7) . .
C14 C Uani 0.39123(12) 0.17064(17) 0.3678(4) 1.000 0.0346(8) . .
C15 C Uani 0.37801(12) 0.25254(17) 0.3653(4) 1.000 0.0358(8) . .
C16 C Uani 0.42200(12) 0.30956(16) 0.4178(4) 1.000 0.0361(8) . .
C17 C Uani 0.47937(12) 0.28183(17) 0.4776(4) 1.000 0.0365(8) . .
C18 C Uani 0.49205(11) 0.20023(17) 0.4781(4) 1.000 0.0343(8) . .
C19 C Uani 0.46323(12) 0.05578(17) 0.4200(5) 1.000 0.0397(8) . .
O6 O Uani 0.18298(10) 0.00771(13) 0.7564(5) 1.000 0.0530(8) . .
O7 O Uani 0.27818(9) 0.03853(12) 0.6752(5) 1.000 0.0513(8) . .
O8 O Uani 0.10161(9) 0.11914(15) 0.7645(5) 1.000 0.0507(7) . .
N8 N Uani 0.16817(14) 0.39318(16) 0.6937(5) 1.000 0.0504(9) . .
C20 C Uani 0.20708(11) 0.14506(15) 0.6919(4) 1.000 0.0334(7) . .
C21 C Uani 0.14761(12) 0.17245(18) 0.7280(4) 1.000 0.0365(8) . .
C22 C Uani 0.13482(13) 0.25487(19) 0.7285(5) 1.000 0.0390(8) . .
C23 C Uani 0.17998(12) 0.31157(16) 0.6916(4) 1.000 0.0370(8) . .
C24 C Uani 0.23897(13) 0.28401(17) 0.6465(4) 1.000 0.0368(9) . .
C25 C Uani 0.25136(12) 0.20273(16) 0.6471(4) 1.000 0.0344(8) . .
C26 C Uani 0.22203(13) 0.05848(16) 0.7094(4) 1.000 0.0392(8) . .
O1 O Uani 0.37656(9) 0.39824(13) 0.9400(5) 1.000 0.0531(8) . .
N1 N Uani 0.45707(11) 0.11552(14) 0.9349(4) 1.000 0.0408(7) . .
N2 N Uani 0.47719(11) 0.41946(15) 0.9249(5) 1.000 0.0506(9) . .
N3 N Uani 0.47275(14) 0.50504(16) 0.9247(8) 1.000 0.0612(12) . .
C1 C Uani 0.50086(13) 0.16497(18) 0.9941(5) 1.000 0.0417(9) . .
C2 C Uani 0.49501(12) 0.24826(18) 0.9966(5) 1.000 0.0374(9) . .
C3 C Uani 0.44043(11) 0.28227(15) 0.9360(4) 1.000 0.0327(7) . .
C4 C Uani 0.39447(13) 0.2309(2) 0.8762(5) 1.000 0.0392(8) . .
C5 C Uani 0.40442(13) 0.14862(19) 0.8772(5) 1.000 0.0416(9) . .
C6 C Uani 0.42840(12) 0.37152(17) 0.9335(5) 1.000 0.0382(8) . .
O2 O Uani 0.11415(10) 0.10657(13) 0.1917(5) 1.000 0.0539(8) . .
N4 N Uani 0.20132(11) 0.38558(14) 0.1836(4) 1.000 0.0399(7) . .
N5 N Uani 0.21514(11) 0.08178(14) 0.2058(4) 1.000 0.0430(8) . .
N6 N Uani 0.20954(14) -0.00388(15) 0.2049(6) 1.000 0.0517(9) . .
C7 C Uani 0.24299(13) 0.33406(18) 0.1198(5) 1.000 0.0388(8) . .
C8 C Uani 0.23486(12) 0.25045(17) 0.1216(4) 1.000 0.0346(8) . .
C9 C Uani 0.18094(11) 0.22011(15) 0.1919(4) 1.000 0.0327(7) . .
C10 C Uani 0.13724(12) 0.27349(18) 0.2554(4) 1.000 0.0357(8) . .
C11 C Uani 0.14882(12) 0.35626(18) 0.2500(5) 1.000 0.0396(8) . .
C12 C Uani 0.16704(12) 0.13054(16) 0.1971(5) 1.000 0.0360(8) . .
H4O H Uiso 0.532(2) -0.022(3) 0.436(10) 1.000 0.101(17) . .
H5O H Uiso 0.3648(19) 0.068(2) 0.329(7) 1.000 0.069(13) . .
H7A H Uiso 0.4386(17) 0.426(2) 0.422(7) 1.000 0.056(11) . .
H7B H Uiso 0.375(2) 0.409(3) 0.344(9) 1.000 0.098(18) . .
H15 H Uiso 0.3364(16) 0.270(2) 0.328(5) 1.000 0.048(9) . .
H17 H Uiso 0.5099(13) 0.3190(17) 0.509(4) 1.000 0.026(7) . .
H18 H Uiso 0.5289(12) 0.1758(16) 0.526(4) 1.000 0.024(7) . .
H7O H Uiso 0.285(2) -0.022(3) 0.675(10) 1.000 0.106(18) . .
H8A H Uiso 0.137(2) 0.412(3) 0.737(7) 1.000 0.067(13) . .
H8B H Uiso 0.2029(17) 0.430(2) 0.684(6) 1.000 0.051(10) . .
H8O H Uiso 0.127(2) 0.073(3) 0.764(9) 1.000 0.103(19) . .
H22 H Uiso 0.0999(17) 0.274(2) 0.759(6) 1.000 0.052(10) . .
H24 H Uiso 0.2699(18) 0.320(3) 0.629(7) 1.000 0.068(13) . .
H25 H Uiso 0.2926(14) 0.1840(18) 0.623(5) 1.000 0.039(9) . .
H1 H Uiso 0.5371(14) 0.128(2) 1.032(5) 1.000 0.040(9) . .
H2 H Uiso 0.5272(16) 0.280(2) 1.032(6) 1.000 0.053(11) . .
H2N H Uiso 0.513(2) 0.405(3) 0.909(8) 1.000 0.074(14) . .
H3A H Uiso 0.442(3) 0.520(4) 0.828(8) 1.000 0.085(16) . .
H3B H Uiso 0.453(3) 0.517(4) 1.031(10) 1.000 0.10(2) . .
H4 H Uiso 0.3560(17) 0.255(2) 0.833(6) 1.000 0.055(11) . .
H5 H Uiso 0.3750(17) 0.110(2) 0.834(6) 1.000 0.051(10) . .
H5N H Uiso 0.256(2) 0.099(3) 0.219(8) 1.000 0.085(15) . .
H6A H Uiso 0.183(2) -0.022(3) 0.300(8) 1.000 0.076(14) . .
H6B H Uiso 0.194(3) -0.019(3) 0.093(9) 1.000 0.084(17) . .
H7 H Uiso 0.2766(14) 0.3506(18) 0.071(5) 1.000 0.031(8) . .
H8 H Uiso 0.2644(17) 0.215(2) 0.066(6) 1.000 0.053(11) . .
H10 H Uiso 0.0994(16) 0.254(2) 0.316(5) 1.000 0.046(10) . .
H11 H Uiso 0.1189(15) 0.398(2) 0.302(5) 1.000 0.041(9) . .

loop_
_atom_type_symbol
_atom_type_description
_atom_type_scat_dispersion_real
_atom_type_scat_dispersion_imag
_atom_type_scat_source
O O 0.0106 0.0060 'International Tables Vol C Tables 4.2.6.8 and 6.1.1.4'
N N 0.0061 0.0033 'International Tables Vol C Tables 4.2.6.8 and 6.1.1.4'
H H 0.0000 0.0000 'International Tables Vol C Tables 4.2.6.8 and 6.1.1.4'
C C 0.0033 0.0016 'International Tables Vol C Tables 4.2.6.8 and 6.1.1.4'

loop_
_geom_angle_atom_site_label_1
_geom_angle_atom_site_label_2
_geom_angle_atom_site_label_3
_geom_angle
_geom_angle_site_symmetry_1
_geom_angle_site_symmetry_2
_geom_angle_site_symmetry_3
_geom_angle_publ_flag
C19 O4 H4O 117(3) . . . no
C14 O5 H5O 103(3) . . . no
C26 O7 H7O 113(3) . . . no
C21 O8 H8O 95(3) . . . no
C16 N7 H7A 119(2) . . . no
H7A N7 H7B 113(4) . . . no
C16 N7 H7B 118(3) . . . no
C23 N8 H8B 118(2) . . . no
C23 N8 H8A 123(3) . . . no
H8A N8 H8B 116(4) . . . no
C1 N1 C5 118.1(3) . . . yes
N3 N2 C6 122.5(2) . . . yes
N3 N2 H2N 111(3) . . . no
C6 N2 H2N 127(3) . . . no
H3A N3 H3B 103(6) . . . no
N2 N3 H3A 107(4) . . . no
N2 N3 H3B 104(4) . . . no
C7 N4 C11 119.0(2) . . . yes
N6 N5 C12 122.3(2) . . . yes
C12 N5 H5N 125(3) . . . no
N6 N5 H5N 113(3) . . . no
N5 N6 H6B 108(3) . . . no
N5 N6 H6A 111(3) . . . no
H6A N6 H6B 110(5) . . . no
C14 C13 C18 117.7(2) . . . no
C18 C13 C19 121.3(2) . . . no
C14 C13 C19 121.1(2) . . . no
O5 C14 C15 118.0(2) . . . yes
C13 C14 C15 121.1(2) . . . no
O5 C14 C13 120.9(2) . . . yes
C14 C15 C16 120.6(2) . . . no
C15 C16 C17 118.8(2) . . . no
N7 C16 C15 120.5(3) . . . yes
N7 C16 C17 120.7(3) . . . yes
C16 C17 C18 120.0(2) . . . no
C13 C18 C17 121.8(2) . . . no
O4 C19 C13 115.4(2) . . . yes
O3 C19 C13 121.7(2) . . . yes
O3 C19 O4 122.9(3) . . . yes
C16 C15 H15 120.8(19) . . . no
C14 C15 H15 118.6(19) . . . no
C18 C17 H17 119.8(17) . . . no
C16 C17 H17 120.1(17) . . . no
C13 C18 H18 112.7(16) . . . no
C17 C18 H18 125.3(16) . . . no
C25 C20 C26 121.8(2) . . . no
C21 C20 C26 120.2(2) . . . no
C21 C20 C25 118.0(2) . . . no
O8 C21 C22 118.8(2) . . . yes
C20 C21 C22 120.2(3) . . . no
O8 C21 C20 121.0(3) . . . yes
C21 C22 C23 121.1(3) . . . no
N8 C23 C22 121.7(3) . . . yes
N8 C23 C24 119.5(3) . . . yes
C22 C23 C24 118.8(3) . . . no
C23 C24 C25 119.8(3) . . . no
C20 C25 C24 122.0(2) . . . no
O7 C26 C20 116.1(2) . . . yes
O6 C26 O7 122.2(2) . . . yes
O6 C26 C20 121.6(3) . . . yes
C21 C22 H22 123(2) . . . no
C23 C22 H22 116(2) . . . no
C25 C24 H24 120(3) . . . no
C23 C24 H24 120(3) . . . no
C20 C25 H25 118.1(18) . . . no
C24 C25 H25 119.7(18) . . . no
N1 C1 C2 123.2(3) . . . yes
C1 C2 C3 118.5(3) . . . no
C2 C3 C6 123.5(2) . . . no
C2 C3 C4 118.5(3) . . . no
C4 C3 C6 118.0(2) . . . no
C3 C4 C5 119.1(3) . . . no
N1 C5 C4 122.6(3) . . . yes
N2 C6 C3 116.4(2) . . . yes
O1 C6 C3 121.3(2) . . . yes
O1 C6 N2 122.3(3) . . . yes
N1 C1 H1 106.1(18) . . . no
C2 C1 H1 130.7(18) . . . no
C3 C2 H2 121(2) . . . no
C1 C2 H2 120(2) . . . no
C3 C4 H4 118(2) . . . no
C5 C4 H4 123(2) . . . no
N1 C5 H5 114(2) . . . no
C4 C5 H5 123(2) . . . no
N4 C7 C8 122.8(3) . . . yes
C7 C8 C9 118.2(3) . . . no
C8 C9 C10 119.1(2) . . . no
C10 C9 C12 118.4(2) . . . no
C8 C9 C12 122.5(2) . . . no
C9 C10 C11 119.4(2) . . . no
N4 C11 C10 121.5(3) . . . yes
O2 C12 C9 120.4(2) . . . yes
N5 C12 C9 115.8(2) . . . yes
O2 C12 N5 123.8(3) . . . yes
N4 C7 H7 122(2) . . . no
C8 C7 H7 115(2) . . . no
C7 C8 H8 121(2) . . . no
C9 C8 H8 121(2) . . . no
C9 C10 H10 121(2) . . . no
C11 C10 H10 119(2) . . . no
N4 C11 H11 116.2(19) . . . no
C10 C11 H11 122.3(19) . . . no

loop_
_geom_bond_atom_site_label_1
_geom_bond_atom_site_label_2
_geom_bond_distance
_geom_bond_site_symmetry_1
_geom_bond_site_symmetry_2
_geom_bond_publ_flag
O3 C19 1.237(4) . . yes
O4 C19 1.304(3) . . yes
O5 C14 1.365(4) . . yes
O4 H4O 1.02(5) . . no
O5 H5O 0.92(4) . . no
O6 C26 1.247(4) . . yes
O7 C26 1.299(4) . . yes
O8 C21 1.365(4) . . yes
O7 H7O 1.01(5) . . no
O8 H8O 0.94(5) . . no
O1 C6 1.220(3) . . yes
O2 C12 1.226(3) . . yes
N7 C16 1.372(4) . . yes
N7 H7A 0.88(4) . . no
N7 H7B 0.96(5) . . no
N8 C23 1.372(4) . . yes
N8 H8B 0.98(4) . . no
N8 H8A 0.82(5) . . no
N1 C5 1.345(4) . . yes
N1 C1 1.333(4) . . yes
N2 C6 1.332(4) . . yes
N2 N3 1.417(4) . . yes
N2 H2N 0.83(4) . . no
N3 H3B 0.91(7) . . no
N3 H3A 1.01(6) . . no
N4 C11 1.340(4) . . yes
N4 C7 1.333(4) . . yes
N5 C12 1.328(4) . . yes
N5 N6 1.420(3) . . yes
N5 H5N 0.95(5) . . no
N6 H6A 0.96(5) . . no
N6 H6B 0.92(6) . . no
C13 C14 1.402(4) . . no
C13 C19 1.466(4) . . no
C13 C18 1.407(4) . . no
C14 C15 1.383(4) . . no
C15 C16 1.402(4) . . no
C16 C17 1.408(4) . . no
C17 C18 1.376(4) . . no
C15 H15 1.00(4) . . no
C17 H17 0.94(3) . . no
C18 H18 0.97(3) . . no
C20 C26 1.472(4) . . no
C20 C25 1.399(4) . . no
C20 C21 1.405(4) . . no
C21 C22 1.390(4) . . no
C22 C23 1.389(4) . . no
C23 C24 1.410(4) . . no
C24 C25 1.370(4) . . no
C22 H22 0.86(4) . . no
C24 H24 0.91(4) . . no
C25 H25 0.97(3) . . no
C1 C2 1.382(4) . . no
C2 C3 1.394(4) . . no
C3 C4 1.388(4) . . no
C3 C6 1.497(4) . . no
C4 C5 1.376(5) . . no
C1 H1 1.04(3) . . no
C2 H2 0.92(4) . . no
C4 H4 0.99(4) . . no
C5 H5 0.96(4) . . no
C7 C8 1.392(4) . . no
C8 C9 1.383(4) . . no
C9 C10 1.382(4) . . no
C9 C12 1.511(4) . . no
C10 C11 1.391(4) . . no
C7 H7 0.86(3) . . no
C8 H8 0.96(4) . . no
C10 H10 0.99(4) . . no
C11 H11 1.03(3) . . no

loop_
_geom_contact_atom_site_label_1
_geom_contact_atom_site_label_2
_geom_contact_distance
_geom_contact_site_symmetry_1
_geom_contact_site_symmetry_2
_geom_contact_publ_flag
O1 C7 3.381(4) . 1_556 no
O1 N3 2.752(4) . . no
O1 O6 3.213(5) . 3_555 no
O1 N6 3.022(5) . 3_555 no
O2 O8 3.142(5) . 1_554 no
O2 N6 2.777(4) . . no
O2 N3 3.057(5) . 3_544 no
O3 O5 2.590(3) . . no
O3 C1 3.331(4) . 2_654 no
O3 N8 3.077(4) . 3_544 no
O4 N1 2.581(3) . 2_654 no
O4 C1 3.398(4) . 2_654 no
O5 O3 2.590(3) . . no
O5 N5 3.052(4) . . no
O6 O1 3.213(5) . 3_544 no
O6 N7 3.023(4) . 3_545 no
O6 O8 2.564(3) . . no
O7 N4 2.566(3) . 3_545 no
O8 N2 3.037(4) . 4_455 no
O8 O6 2.564(3) . . no
O8 O2 3.142(5) . 1_556 no
O1 H4 2.53(3) . . no
O1 H3A 2.60(7) . . no
O1 H7 2.52(3) . 1_556 no
O1 H6A 2.12(5) . 3_555 no
O1 H3B 2.66(7) . . no
O2 H6B 2.81(6) . . no
O2 H10 2.62(3) . . no
O2 H6A 2.72(5) . . no
O2 H2 2.92(4) . 4_454 no
O2 H3A 2.13(6) . 3_544 no
O3 H1 2.56(3) . 2_654 no
O3 H5O 1.73(4) . . no
O3 H8A 2.31(5) . 3_544 no
O4 H18 2.36(3) . . no
O4 H11 2.63(3) . 4_555 no
O5 H25 2.79(3) . . no
O5 H5N 2.13(5) . . no
O6 H7B 2.16(5) . 3_545 no
O6 H8O 1.64(5) . . no
O6 H6B 2.51(7) . 1_556 no
O7 H25 2.45(3) . . no
O7 H5 2.69(4) . . no
O8 H2N 2.25(5) . 4_455 no
O8 H3B 2.68(7) . 3_544 no
N1 O4 2.581(3) . 2_655 no
N1 C19 3.327(4) . 2_655 no
N2 O8 3.037(4) . 4_555 no
N3 O2 3.057(5) . 3_555 no
N3 O1 2.752(4) . . no
N3 N7 3.120(4) . 2_665 no
N4 C26 3.319(4) . 3_554 no
N4 O7 2.566(3) . 3_554 no
N5 O5 3.052(4) . . no
N6 O1 3.022(5) . 3_544 no
N6 O2 2.777(4) . . no
N6 N8 3.176(4) . 3_544 no
N7 O6 3.023(4) . 3_554 no
N7 N3 3.120(4) . 2_664 no
N8 C11 3.327(5) . . no
N8 O3 3.077(4) . 3_555 no
N8 N6 3.176(4) . 3_555 no
N1 H4O 1.56(5) . 2_655 no
N2 H2 2.67(3) . . no
N3 H7A 2.25(4) . 2_665 no
N4 H7O 1.56(5) . 3_554 no
N5 H8 2.66(4) . . no
N6 H8B 2.21(4) . 3_544 no
C1 O3 3.331(4) . 2_655 no
C1 C18 3.591(5) . 1_556 no
C1 O4 3.398(4) . 2_655 no
C1 C13 3.355(5) . 1_556 no
C2 C17 3.576(5) . 1_556 no
C3 C15 3.459(4) . 1_556 no
C3 C16 3.574(4) . 1_556 no
C3 C17 3.458(4) . . no
C4 C17 3.559(5) . . no
C4 C25 3.587(4) . . no
C5 C18 3.596(5) . . no
C5 C13 3.464(5) . . no
C7 O1 3.381(4) . 1_554 no
C7 C23 3.442(5) . 1_554 no
C7 C24 3.558(5) . 1_554 no
C8 C24 3.518(4) . 1_554 no
C8 C25 3.575(4) . 1_554 no
C8 C23 3.514(4) . 1_554 no
C9 C21 3.557(4) . 1_554 no
C9 C22 3.582(5) . 1_554 no
C10 C23 3.382(4) . . no
C10 C22 3.472(5) . . no
C11 N8 3.327(5) . . no
C11 C23 3.381(5) . . no
C12 C21 3.524(5) . 1_554 no
C13 C5 3.464(5) . . no
C13 C1 3.355(5) . 1_554 no
C15 C25 3.554(4) . . no
C15 C3 3.459(4) . 1_554 no
C16 C3 3.574(4) . 1_554 no
C17 C2 3.576(5) . 1_554 no
C17 C4 3.559(5) . . no
C17 C3 3.458(4) . . no
C18 C1 3.591(5) . 1_554 no
C18 C5 3.596(5) . . no
C19 N1 3.327(4) . 2_654 no
C21 C9 3.557(4) . 1_556 no
C21 C12 3.524(5) . 1_556 no
C22 C9 3.582(5) . 1_556 no
C22 C10 3.472(5) . . no
C23 C11 3.381(5) . . no
C23 C7 3.442(5) . 1_556 no
C23 C8 3.514(4) . 1_556 no
C23 C10 3.382(4) . . no
C24 C7 3.558(5) . 1_556 no
C24 C8 3.518(4) . 1_556 no
C25 C8 3.575(4) . 1_556 no
C25 C4 3.587(4) . . no
C25 C15 3.554(4) . . no
C26 N4 3.319(4) . 3_545 no
C1 H22 2.95(4) . 4_555 no
C1 H4O 2.51(5) . 2_655 no
C2 H22 2.91(4) . 4_555 no
C2 H2N 2.70(5) . . no
C4 H25 3.00(3) . . no
C5 H4O 2.55(5) . 2_655 no
C7 H7O 2.49(5) . 3_554 no
C7 H15 2.76(4) . . no
C8 H5N 2.64(5) . . no
C8 H15 2.71(4) . . no
C10 H2 3.04(4) . 4_454 no
C11 H1 2.93(3) . 4_454 no
C11 H7O 2.54(5) . 3_554 no
C14 H25 2.87(3) . . no
C15 H25 2.89(3) . . no
C17 H10 2.95(4) . 4_555 no
C18 H10 2.74(4) . 4_555 no
C19 H5O 2.27(4) . . no
C22 H18 2.98(3) . 4_455 no
C24 H4 2.95(4) . . no
C25 H8 3.08(4) . 1_556 no
C25 H4 2.80(4) . . no
C26 H8O 2.14(5) . . no
H1 H4O 2.42(6) . 2_655 no
H1 C11 2.93(3) . 4_556 no
H1 O3 2.56(3) . 2_655 no
H2 C10 3.04(4) . 4_556 no
H2 O2 2.92(4) . 4_556 no
H2 H2N 2.27(6) . . no
H2 N2 2.67(3) . . no
H2N O8 2.25(5) . 4_555 no
H2N H2 2.27(6) . . no
H2N C2 2.70(5) . . no
H3A O2 2.13(6) . 3_555 no
H3A O1 2.60(7) . . no
H3B O1 2.66(7) . . no
H3B O8 2.68(7) . 3_555 no
H4 H25 2.38(5) . . no
H4 O1 2.53(3) . . no
H4 C25 2.80(4) . . no
H4 C24 2.95(4) . . no
H4O C5 2.55(5) . 2_654 no
H4O C1 2.51(5) . 2_654 no
H4O H1 2.42(6) . 2_654 no
H4O N1 1.56(5) . 2_654 no
H5 O7 2.69(4) . . no
H5N O5 2.13(5) . . no
H5N H5O 2.57(6) . . no
H5N H8 2.23(6) . . no
H5N C8 2.64(5) . . no
H5O O3 1.73(4) . . no
H5O C19 2.27(4) . . no
H5O H5N 2.57(6) . . no
H6A O2 2.72(5) . . no
H6A O1 2.12(5) . 3_544 no
H6B O2 2.81(6) . . no
H6B H8B 2.50(7) . 3_544 no
H6B O6 2.51(7) . 1_554 no
H7 O1 2.52(3) . 1_554 no
H7A N3 2.25(4) . 2_664 no
H7A H17 2.44(5) . . no
H7B H15 2.45(6) . . no
H7B O6 2.16(5) . 3_554 no
H7O C11 2.54(5) . 3_545 no
H7O C7 2.49(5) . 3_545 no
H7O N4 1.56(5) . 3_545 no
H8 H5N 2.23(6) . . no
H8 N5 2.66(4) . . no
H8 C25 3.08(4) . 1_554 no
H8A H22 2.43(6) . . no
H8A O3 2.31(5) . 3_555 no
H8B H24 2.37(6) . . no
H8B N6 2.21(4) . 3_555 no
H8B H6B 2.50(7) . 3_555 no
H8O O6 1.64(5) . . no
H8O C26 2.14(5) . . no
H10 C17 2.95(4) . 4_455 no
H10 H18 2.47(4) . 4_455 no
H10 C18 2.74(4) . 4_455 no
H10 O2 2.62(3) . . no
H11 O4 2.63(3) . 4_455 no
H15 C7 2.76(4) . . no
H15 H7B 2.45(6) . . no
H15 C8 2.71(4) . . no
H17 H7A 2.44(5) . . no
H18 H10 2.47(4) . 4_555 no
H18 H22 2.45(5) . 4_555 no
H18 O4 2.36(3) . . no
H18 C22 2.98(3) . 4_555 no
H22 H8A 2.43(6) . . no
H22 C2 2.91(4) . 4_455 no
H22 H18 2.45(5) . 4_455 no
H22 C1 2.95(4) . 4_455 no
H24 H8B 2.37(6) . . no
H25 O7 2.45(3) . . no
H25 C4 3.00(3) . . no
H25 O5 2.79(3) . . no
H25 C15 2.89(3) . . no
H25 H4 2.38(5) . . no
H25 C14 2.87(3) . . no

loop_
_geom_hbond_atom_site_label_D
_geom_hbond_atom_site_label_H
_geom_hbond_atom_site_label_A
_geom_hbond_distance_DH
_geom_hbond_distance_HA
_geom_hbond_distance_DA
_geom_hbond_angle_DHA
_geom_hbond_site_symmetry_A
_geom_hbond_publ_flag
N2 H2N O8 0.83(4) 2.25(5) 3.037(4) 159(5) 4_555 yes
N3 H3A O2 1.01(6) 2.13(6) 3.057(5) 151(5) 3_555 yes
O4 H4O N1 1.02(5) 1.56(5) 2.581(3) 173(4) 2_654 yes
N5 H5N O5 0.95(5) 2.13(5) 3.052(4) 165(5) . yes
O5 H5O O3 0.92(4) 1.73(4) 2.590(3) 154(4) . yes
N6 H6A O1 0.96(5) 2.12(5) 3.022(5) 157(5) 3_544 yes
N6 H6B O6 0.92(6) 2.51(7) 3.335(6) 149(4) 1_554 yes
N7 H7A N3 0.88(4) 2.25(4) 3.120(4) 169(3) 2_664 yes
N7 H7B O6 0.96(5) 2.16(5) 3.023(4) 149(4) 3_554 yes
O7 H7O N4 1.01(5) 1.56(5) 2.566(3) 177(9) 3_545 yes
N8 H8A O3 0.82(5) 2.31(5) 3.077(4) 157(4) 3_555 yes
N8 H8B N6 0.98(4) 2.21(4) 3.176(4) 168(3) 3_555 yes
O8 H8O O6 0.94(5) 1.64(5) 2.564(3) 167(5) . yes
C1 H1 O3 1.04(3) 2.56(3) 3.331(4) 130(3) 2_655 yes
C7 H7 O1 0.86(3) 2.52(3) 3.381(4) 178(4) 1_554 yes
C18 H18 O4 0.97(3) 2.36(3) 2.763(4) 104.4(19) . yes

loop_
_geom_torsion_atom_site_label_1
_geom_torsion_atom_site_label_2
_geom_torsion_atom_site_label_3
_geom_torsion_atom_site_label_4
_geom_torsion
_geom_torsion_site_symmetry_1
_geom_torsion_site_symmetry_2
_geom_torsion_site_symmetry_3
_geom_torsion_site_symmetry_4
_geom_torsion_publ_flag
C1 N1 C5 C4 0.4(5) . . . . no
C5 N1 C1 C2 -0.9(5) . . . . no
N3 N2 C6 C3 -178.9(4) . . . . no
N3 N2 C6 O1 0.7(7) . . . . no
C11 N4 C7 C8 -1.1(5) . . . . no
C7 N4 C11 C10 0.7(5) . . . . no
N6 N5 C12 C9 -177.7(3) . . . . no
N6 N5 C12 O2 1.7(6) . . . . no
C14 C13 C18 C17 -0.7(4) . . . . no
C19 C13 C18 C17 178.7(3) . . . . no
C19 C13 C14 O5 0.6(5) . . . . no
C14 C13 C19 O4 170.1(3) . . . . no
C18 C13 C19 O4 -9.2(5) . . . . no
C14 C13 C19 O3 -8.3(5) . . . . no
C18 C13 C14 O5 179.9(3) . . . . no
C19 C13 C14 C15 -178.2(3) . . . . no
C18 C13 C14 C15 1.1(4) . . . . no
C18 C13 C19 O3 172.4(3) . . . . no
C13 C14 C15 C16 0.0(4) . . . . no
O5 C14 C15 C16 -178.9(3) . . . . no
C14 C15 C16 C17 -1.6(4) . . . . no
C14 C15 C16 N7 -179.4(3) . . . . no
C15 C16 C17 C18 2.1(4) . . . . no
N7 C16 C17 C18 179.8(3) . . . . no
C16 C17 C18 C13 -1.0(4) . . . . no
C26 C20 C21 C22 173.9(3) . . . . no
C25 C20 C26 O7 -2.1(4) . . . . no
C26 C20 C21 O8 -5.6(4) . . . . no
C25 C20 C21 C22 -3.5(4) . . . . no
C26 C20 C25 C24 -174.1(3) . . . . no
C21 C20 C26 O6 -0.1(5) . . . . no
C21 C20 C25 C24 3.2(4) . . . . no
C25 C20 C26 O6 177.1(3) . . . . no
C25 C20 C21 O8 177.1(3) . . . . no
C21 C20 C26 O7 -179.4(3) . . . . no
O8 C21 C22 C23 -179.8(3) . . . . no
C20 C21 C22 C23 0.7(5) . . . . no
C21 C22 C23 C24 2.4(5) . . . . no
C21 C22 C23 N8 -179.2(3) . . . . no
N8 C23 C24 C25 178.9(3) . . . . no
C22 C23 C24 C25 -2.7(4) . . . . no
C23 C24 C25 C20 -0.2(4) . . . . no
N1 C1 C2 C3 0.7(5) . . . . no
C1 C2 C3 C4 0.1(5) . . . . no
C1 C2 C3 C6 179.5(3) . . . . no
C4 C3 C6 O1 24.3(5) . . . . no
C2 C3 C4 C5 -0.6(5) . . . . no
C4 C3 C6 N2 -156.0(3) . . . . no
C2 C3 C6 N2 24.6(5) . . . . no
C6 C3 C4 C5 -180.0(3) . . . . no
C2 C3 C6 O1 -155.1(4) . . . . no
C3 C4 C5 N1 0.3(5) . . . . no
N4 C7 C8 C9 0.4(5) . . . . no
C7 C8 C9 C10 0.7(4) . . . . no
C7 C8 C9 C12 178.9(3) . . . . no
C8 C9 C12 N5 27.5(5) . . . . no
C10 C9 C12 O2 26.3(5) . . . . no
C10 C9 C12 N5 -154.3(3) . . . . no
C8 C9 C12 O2 -151.9(4) . . . . no
C8 C9 C10 C11 -1.0(4) . . . . no
C12 C9 C10 C11 -179.3(3) . . . . no
C9 C10 C11 N4 0.4(5) . . . . no
